data_7243476
loop_
_publ_author_name
'Li, Chang'
'Wu, Di'
'Li, Jiulong'
'Ji, Xu'
'Qi, Luguang'
'Sun, Qin'
'Wang, Aiyu'
'Xie, Chuang'
'Gong, Junbo'
'Chen, Wei'

_publ_section_title
;
 Multicomponent crystals of clotrimazole: a combined theoretical and
 experimental study
;
_journal_issue 39
_journal_name_full CrystEngComm
_journal_page_first 6977
_journal_page_last 6993
_journal_paper_doi 10.1039/D1CE00934F
_journal_volume 23
_journal_year 2021
_chemical_formula_moiety 'C22 H18 Cl N2, C7 H3 N2 O6, C2 H6 O'
_chemical_formula_sum 'C31 H27 Cl N4 O7'
_chemical_formula_weight 603.01
_chemical_name_common 'Clotrimazole 3,5-Dinitrobenzoate'
_chemical_name_systematic '1-((2-chlorophenyl)(diphenyl)methyl)-1H-imidazol-3-ium 3,5-Dinitrobenzoate'
_space_group_crystal_system triclinic
_space_group_IT_number 2
_space_group_name_Hall '-P 1'
_space_group_name_H-M_alt 'P -1'
_atom_sites_solution_hydrogens mixed
_atom_sites_solution_primary dual
_audit_creation_date 2021-03-21
_audit_creation_method
;
Olex2 1.3
(compiled 2020.11.12 svn.r5f609507 for OlexSys, GUI svn.r6272)
;
_audit_update_record
;
2021-06-25 deposited with the CCDC.	2021-08-30 downloaded from the CCDC.
;
_cell_angle_alpha 102.931(4)
_cell_angle_beta 98.041(4)
_cell_angle_gamma 106.569(4)
_cell_formula_units_Z 2
_cell_length_a 8.8976(4)
_cell_length_b 12.8529(7)
_cell_length_c 13.9071(7)
_cell_measurement_reflns_used 10815
_cell_measurement_temperature 294.15
_cell_measurement_theta_max 32.6460
_cell_measurement_theta_min 2.0210
_cell_volume 1449.97(14)
_computing_cell_refinement 'CrysAlisPro 1.171.39.46 (Rigaku OD, 2018)'
_computing_data_collection 'CrysAlisPro 1.171.39.46 (Rigaku OD, 2018)'
_computing_data_reduction 'CrysAlisPro 1.171.39.46 (Rigaku OD, 2018)'
_computing_molecular_graphics 'Olex2 1.3 (Dolomanov et al., 2009)'
_computing_publication_material 'Olex2 1.3 (Dolomanov et al., 2009)'
_computing_structure_refinement 'SHELXL 2018/3 (Sheldrick, 2015)'
_computing_structure_solution 'SHELXT 2014/5 (Sheldrick, 2014)'
_diffrn_ambient_temperature 294.15
_diffrn_detector 'CCD plate'
_diffrn_measured_fraction_theta_full 0.998
_diffrn_measured_fraction_theta_max 0.995
_diffrn_measurement_details
;
List of Runs (angles in degrees, time in seconds):

  # Type    Start    End  Width  t~exp~   \w     \q     \k     \f   Frames
#--------------------------------------------------------------------------
  1  \w   -115.00  65.00   1.00    1.00    --  -25.00  45.00   0.00  180
  2  \w   -115.00  65.00   1.00    1.00    --  -25.00  45.00  90.00  180
  3  \w   -115.00  65.00   1.00    1.00    --  -25.00  45.00 180.00  180
;
_diffrn_measurement_device 'abstract diffractometer'
_diffrn_measurement_device_type 'Rigaku Saturn 70'
_diffrn_measurement_method '\w scans'
_diffrn_orient_matrix_type 'CrysAlisPro convention (1999,Acta A55,543-557)'
_diffrn_orient_matrix_UB_11 0.0284235000
_diffrn_orient_matrix_UB_12 0.0363227000
_diffrn_orient_matrix_UB_13 -0.0298561000
_diffrn_orient_matrix_UB_21 0.0286915000
_diffrn_orient_matrix_UB_22 0.0467575000
_diffrn_orient_matrix_UB_23 0.0438468000
_diffrn_orient_matrix_UB_31 0.0750448000
_diffrn_orient_matrix_UB_32 -0.0093136000
_diffrn_orient_matrix_UB_33 0.0078218000
_diffrn_radiation_monochromator graphite
_diffrn_radiation_probe x-ray
_diffrn_radiation_type MoK\a
_diffrn_radiation_wavelength 0.71073
_diffrn_reflns_av_R_equivalents 0.0309
_diffrn_reflns_av_unetI/netI 0.0353
_diffrn_reflns_Laue_measured_fraction_full 0.998
_diffrn_reflns_Laue_measured_fraction_max 0.995
_diffrn_reflns_limit_h_max 11
_diffrn_reflns_limit_h_min -11
_diffrn_reflns_limit_k_max 17
_diffrn_reflns_limit_k_min -16
_diffrn_reflns_limit_l_max 18
_diffrn_reflns_limit_l_min -18
_diffrn_reflns_number 17825
_diffrn_reflns_point_group_measured_fraction_full 0.998
_diffrn_reflns_point_group_measured_fraction_max 0.995
_diffrn_reflns_theta_full 25.242
_diffrn_reflns_theta_max 28.282
_diffrn_reflns_theta_min 1.721
_diffrn_source 'fine-focus sealed X-ray tube'
_diffrn_source_type 'Enhance (Mo) X-ray Source'
_exptl_absorpt_coefficient_mu 0.187
_exptl_absorpt_correction_T_max 1.00000
_exptl_absorpt_correction_T_min 0.70674
_exptl_absorpt_correction_type multi-scan
_exptl_absorpt_process_details
;
CrysAlisPro 1.171.39.46 (Rigaku Oxford Diffraction, 2018)
Empirical absorption correction using spherical harmonics,
 implemented in SCALE3 ABSPACK scaling algorithm.
;
_exptl_crystal_colour colourless
_exptl_crystal_colour_primary colourless
_exptl_crystal_density_diffrn 1.381
_exptl_crystal_description block
_exptl_crystal_F_000 628
_exptl_crystal_recrystallization_method 'Re-crystallisation from solvent: ethanol'
_exptl_crystal_size_max 0.36
_exptl_crystal_size_mid 0.24
_exptl_crystal_size_min 0.22
_refine_diff_density_max 0.321
_refine_diff_density_min -0.316
_refine_diff_density_rms 0.039
_refine_ls_extinction_coef 0.032(3)
_refine_ls_extinction_expression Fc^*^=kFc[1+0.001xFc^2^\l^3^/sin(2\q)]^-1/4^
_refine_ls_extinction_method 'SHELXL-2018/3 (Sheldrick 2018)'
_refine_ls_goodness_of_fit_ref 1.030
_refine_ls_hydrogen_treatment mixed
_refine_ls_matrix_type full
_refine_ls_number_parameters 398
_refine_ls_number_reflns 7158
_refine_ls_number_restraints 2
_refine_ls_restrained_S_all 1.030
_refine_ls_R_factor_all 0.0648
_refine_ls_R_factor_gt 0.0482
_refine_ls_shift/su_max 0.000
_refine_ls_shift/su_mean 0.000
_refine_ls_structure_factor_coef Fsqd
_refine_ls_weighting_details 'w=1/[\s^2^(Fo^2^)+(0.0537P)^2^+0.3600P] where P=(Fo^2^+2Fc^2^)/3'
_refine_ls_weighting_scheme calc
_refine_ls_wR_factor_gt 0.1157
_refine_ls_wR_factor_ref 0.1280
_reflns_Friedel_coverage 0.000
_reflns_number_gt 5490
_reflns_number_total 7158
_reflns_threshold_expression 'I > 2\s(I)'
_cod_data_source_file d1ce00934f2.cif
_cod_data_source_block r20201028d
_cod_depositor_comments 'Adding full bibliography for 7243468--7243476.cif.'
_cod_original_cell_volume 1449.97(13)
_cod_database_code 7243476
_shelx_shelxl_version_number 2018/3
_shelx_space_group_comment
;
The symmetry employed for this shelxl refinement is uniquely defined
by the following loop, which should always be used as a source of
symmetry information in preference to the above space-group names.
They are only intended as comments.
;
_reflns_odcompleteness_completeness 90.04
_reflns_odcompleteness_iscentric 1
_reflns_odcompleteness_theta 32.72
_olex2_refinement_description
;
1. Fixed Uiso
 At 1.2 times of:
  All C(H) groups, All C(H,H) groups
 At 1.5 times of:
  All C(H,H,H) groups
2. Restrained distances
 N1-H1
 0.9 with sigma of 0.01
 O7-H7A
 0.85 with sigma of 0.01
3.a Secondary CH2 refined with riding coordinates:
 C30(H30A,H30B)
3.b Aromatic/amide H refined with riding coordinates:
 C8(H8), C10(H10), C9(H9), C28(H28), C27(H27), C26(H26), C25(H25), C19(H19),
 C20(H20), C21(H21), C22(H22), C23(H23), C17(H17), C16(H16), C15(H15), C14(H14),
  C13(H13), C7(H7), C5(H5), C3(H3)
3.c Idealised Me refined as rotating group:
 C31(H31A,H31B,H31C)
;
_olex2_submission_special_instructions 'No special instructions were received'
_oxdiff_exptl_absorpt_empirical_details
;
Empirical correction (ABSPACK) includes:
- Absorption correction using spherical harmonics
- Frame scaling
- Detector area scaling
;
_oxdiff_exptl_absorpt_empirical_full_max 1.255
_oxdiff_exptl_absorpt_empirical_full_min 0.705

loop_
_space_group_symop_operation_xyz
'x, y, z'
'-x, -y, -z'

loop_
_atom_site_label
_atom_site_type_symbol
_atom_site_fract_x
_atom_site_fract_y
_atom_site_fract_z
_atom_site_U_iso_or_equiv
_atom_site_adp_type
_atom_site_occupancy
_atom_site_site_symmetry_order
_atom_site_calc_flag
_atom_site_refinement_flags_posn
_atom_site_refinement_flags_adp
_atom_site_refinement_flags_occupancy
_atom_site_disorder_assembly
_atom_site_disorder_group
Cl1 Cl 0.04799(5) 0.82219(4) 0.16958(4) 0.05431(15) Uani 1 1 d . . . . .
N1 N 0.32410(18) 0.86170(13) 0.41699(10) 0.0467(3) Uani 1 1 d D . . . .
H1 H 0.319(3) 0.8105(17) 0.4536(17) 0.091(8) Uiso 1 1 d D . . . .
N2 N 0.37230(14) 0.94721(10) 0.30119(9) 0.0318(3) Uani 1 1 d . . . . .
C11 C 0.41800(16) 0.96806(11) 0.20480(10) 0.0297(3) Uani 1 1 d . . . . .
C8 C 0.37372(19) 0.85544(13) 0.33141(12) 0.0388(3) Uani 1 1 d . . . . .
H8 H 0.404735 0.796696 0.297476 0.047 Uiso 1 1 calc R U . . .
C10 C 0.2878(2) 0.95885(16) 0.44233(13) 0.0491(4) Uani 1 1 d . . . . .
H10 H 0.249240 0.983502 0.498977 0.059 Uiso 1 1 calc R U . . .
C9 C 0.3174(2) 1.01283(14) 0.37147(12) 0.0408(4) Uani 1 1 d . . . . .
H9 H 0.303595 1.081525 0.369944 0.049 Uiso 1 1 calc R U . . .
C24 C 0.34562(18) 0.85352(12) 0.12242(11) 0.0337(3) Uani 1 1 d . . . . .
C29 C 0.1851(2) 0.78419(14) 0.10337(12) 0.0411(4) Uani 1 1 d . . . . .
C28 C 0.1260(2) 0.68147(15) 0.02904(14) 0.0542(5) Uani 1 1 d . . . . .
H28 H 0.019578 0.636350 0.018598 0.065 Uiso 1 1 calc R U . . .
C27 C 0.2248(3) 0.64642(16) -0.02916(14) 0.0599(5) Uani 1 1 d . . . . .
H27 H 0.185836 0.577231 -0.078373 0.072 Uiso 1 1 calc R U . . .
C26 C 0.3812(3) 0.71402(16) -0.01427(13) 0.0550(5) Uani 1 1 d . . . . .
H26 H 0.447476 0.691531 -0.054738 0.066 Uiso 1 1 calc R U . . .
C25 C 0.4407(2) 0.81562(14) 0.06084(12) 0.0419(4) Uani 1 1 d . . . . .
H25 H 0.547326 0.859875 0.070436 0.050 Uiso 1 1 calc R U . . .
C18 C 0.60366(17) 1.01179(12) 0.22264(10) 0.0316(3) Uani 1 1 d . . . . .
C19 C 0.67742(19) 1.08695(14) 0.17193(12) 0.0404(3) Uani 1 1 d . . . . .
H19 H 0.614549 1.111349 0.128586 0.048 Uiso 1 1 calc R U . . .
C20 C 0.8427(2) 1.12599(15) 0.18491(13) 0.0473(4) Uani 1 1 d . . . . .
H20 H 0.889865 1.176422 0.150501 0.057 Uiso 1 1 calc R U . . .
C21 C 0.9378(2) 1.09075(17) 0.24829(14) 0.0536(5) Uani 1 1 d . . . . .
H21 H 1.049033 1.118399 0.258147 0.064 Uiso 1 1 calc R U . . .
C22 C 0.8669(2) 1.01428(18) 0.29698(14) 0.0550(5) Uani 1 1 d . . . . .
H22 H 0.930592 0.989111 0.339037 0.066 Uiso 1 1 calc R U . . .
C23 C 0.70107(19) 0.97422(15) 0.28401(12) 0.0427(4) Uani 1 1 d . . . . .
H23 H 0.654677 0.921669 0.316744 0.051 Uiso 1 1 calc R U . . .
C12 C 0.35277(17) 1.05912(12) 0.17723(11) 0.0324(3) Uani 1 1 d . . . . .
C17 C 0.4103(2) 1.16935(13) 0.24194(13) 0.0416(4) Uani 1 1 d . . . . .
H17 H 0.484905 1.186270 0.301915 0.050 Uiso 1 1 calc R U . . .
C16 C 0.3571(2) 1.25291(15) 0.21730(16) 0.0523(4) Uani 1 1 d . . . . .
H16 H 0.392626 1.324953 0.262061 0.063 Uiso 1 1 calc R U . . .
C15 C 0.2516(2) 1.23027(17) 0.12669(17) 0.0568(5) Uani 1 1 d . . . . .
H15 H 0.216070 1.286863 0.110420 0.068 Uiso 1 1 calc R U . . .
C14 C 0.1993(2) 1.12415(17) 0.06079(15) 0.0514(4) Uani 1 1 d . . . . .
H14 H 0.130728 1.109348 -0.001202 0.062 Uiso 1 1 calc R U . . .
C13 C 0.24842(18) 1.03841(14) 0.08622(12) 0.0395(3) Uani 1 1 d . . . . .
H13 H 0.210623 0.966292 0.041491 0.047 Uiso 1 1 calc R U . . .
O1 O 0.3629(2) 0.60171(16) 0.43181(14) 0.0950(6) Uani 1 1 d . . . . .
O2 O 0.2948(2) 0.73146(12) 0.53451(10) 0.0683(4) Uani 1 1 d . . . . .
O3 O -0.0699(2) 0.60071(14) 0.74914(14) 0.0816(5) Uani 1 1 d . . . . .
O4 O -0.0920(2) 0.44246(15) 0.78145(13) 0.0823(5) Uani 1 1 d . . . . .
O5 O 0.0873(3) 0.17210(14) 0.57034(19) 0.1036(7) Uani 1 1 d . . . . .
O6 O 0.2348(3) 0.22481(16) 0.46878(17) 0.1045(7) Uani 1 1 d . . . . .
N3 N -0.04373(19) 0.51214(14) 0.73629(12) 0.0542(4) Uani 1 1 d . . . . .
N4 N 0.1579(2) 0.24223(15) 0.53253(16) 0.0713(5) Uani 1 1 d . . . . .
C1 C 0.3035(2) 0.63452(18) 0.50266(13) 0.0549(5) Uani 1 1 d . . . . .
C2 C 0.2244(2) 0.54722(14) 0.55384(12) 0.0423(4) Uani 1 1 d . . . . .
C7 C 0.13490(19) 0.57226(13) 0.62429(12) 0.0408(4) Uani 1 1 d . . . . .
H7 H 0.128706 0.644614 0.645090 0.049 Uiso 1 1 calc R U . . .
C6 C 0.05479(19) 0.48717(14) 0.66313(12) 0.0408(3) Uani 1 1 d . . . . .
C5 C 0.0606(2) 0.37928(14) 0.63533(13) 0.0452(4) Uani 1 1 d . . . . .
H5 H 0.006065 0.323390 0.662288 0.054 Uiso 1 1 calc R U . . .
C4 C 0.1508(2) 0.35801(14) 0.56588(14) 0.0485(4) Uani 1 1 d . . . . .
C3 C 0.2328(2) 0.43916(16) 0.52438(13) 0.0501(4) Uani 1 1 d . . . . .
H3 H 0.292766 0.421469 0.477332 0.060 Uiso 1 1 calc R U . . .
O7 O 0.5422(2) 0.67103(14) 0.30236(13) 0.0731(4) Uani 1 1 d D . . . .
C30 C 0.5063(4) 0.5823(3) 0.2120(3) 0.1084(10) Uani 1 1 d . . . . .
H30A H 0.401074 0.571333 0.172911 0.130 Uiso 1 1 calc R U . . .
H30B H 0.503459 0.512619 0.228964 0.130 Uiso 1 1 calc R U . . .
C31 C 0.6253(4) 0.6076(3) 0.1517(2) 0.1138(11) Uani 1 1 d . . . . .
H31A H 0.596791 0.547407 0.090459 0.171 Uiso 1 1 calc R U . . .
H31B H 0.728801 0.615372 0.189289 0.171 Uiso 1 1 calc R U . . .
H31C H 0.628940 0.676956 0.135416 0.171 Uiso 1 1 calc R U . . .
H7A H 0.481(3) 0.645(3) 0.340(2) 0.132(12) Uiso 1 1 d D . . . .

loop_
_atom_site_aniso_label
_atom_site_aniso_U_11
_atom_site_aniso_U_22
_atom_site_aniso_U_33
_atom_site_aniso_U_23
_atom_site_aniso_U_13
_atom_site_aniso_U_12
Cl1 0.0358(2) 0.0618(3) 0.0637(3) 0.0195(2) 0.01399(19) 0.01041(19)
N1 0.0485(8) 0.0523(8) 0.0411(7) 0.0250(7) 0.0125(6) 0.0085(7)
N2 0.0332(6) 0.0351(6) 0.0318(6) 0.0139(5) 0.0115(5) 0.0128(5)
C11 0.0324(7) 0.0320(7) 0.0299(6) 0.0131(5) 0.0109(6) 0.0128(6)
C8 0.0414(8) 0.0398(8) 0.0402(8) 0.0204(7) 0.0113(7) 0.0126(7)
C10 0.0519(10) 0.0582(11) 0.0376(8) 0.0134(8) 0.0197(8) 0.0139(8)
C9 0.0454(9) 0.0445(8) 0.0372(8) 0.0115(7) 0.0173(7) 0.0178(7)
C24 0.0395(8) 0.0327(7) 0.0325(7) 0.0138(6) 0.0086(6) 0.0133(6)
C29 0.0413(8) 0.0402(8) 0.0419(8) 0.0157(7) 0.0069(7) 0.0111(7)
C28 0.0530(11) 0.0417(9) 0.0550(10) 0.0116(8) -0.0027(9) 0.0042(8)
C27 0.0784(14) 0.0444(10) 0.0461(10) 0.0006(8) 0.0011(10) 0.0189(10)
C26 0.0740(13) 0.0514(10) 0.0427(9) 0.0067(8) 0.0154(9) 0.0289(10)
C25 0.0507(9) 0.0422(8) 0.0371(8) 0.0118(7) 0.0136(7) 0.0190(7)
C18 0.0320(7) 0.0340(7) 0.0314(7) 0.0095(6) 0.0105(6) 0.0126(6)
C19 0.0387(8) 0.0457(9) 0.0447(8) 0.0227(7) 0.0141(7) 0.0155(7)
C20 0.0407(9) 0.0505(9) 0.0546(10) 0.0225(8) 0.0195(8) 0.0105(7)
C21 0.0320(8) 0.0717(12) 0.0555(10) 0.0190(9) 0.0132(8) 0.0117(8)
C22 0.0389(9) 0.0836(14) 0.0555(10) 0.0337(10) 0.0124(8) 0.0278(9)
C23 0.0390(8) 0.0564(10) 0.0441(8) 0.0262(8) 0.0149(7) 0.0210(7)
C12 0.0321(7) 0.0360(7) 0.0370(7) 0.0174(6) 0.0133(6) 0.0148(6)
C17 0.0440(9) 0.0377(8) 0.0470(9) 0.0154(7) 0.0136(7) 0.0148(7)
C16 0.0604(11) 0.0384(9) 0.0707(12) 0.0229(8) 0.0274(10) 0.0228(8)
C15 0.0571(11) 0.0578(11) 0.0849(14) 0.0451(11) 0.0320(11) 0.0360(9)
C14 0.0434(9) 0.0680(12) 0.0599(11) 0.0387(10) 0.0148(8) 0.0264(9)
C13 0.0370(8) 0.0459(9) 0.0424(8) 0.0211(7) 0.0107(7) 0.0160(7)
O1 0.1114(14) 0.0968(13) 0.0820(11) 0.0355(10) 0.0603(11) 0.0150(11)
O2 0.0920(11) 0.0556(8) 0.0564(8) 0.0326(7) 0.0176(8) 0.0089(7)
O3 0.0938(12) 0.0625(9) 0.0972(12) 0.0132(8) 0.0510(10) 0.0314(9)
O4 0.0907(12) 0.0995(12) 0.0776(10) 0.0505(10) 0.0470(9) 0.0294(10)
O5 0.1105(15) 0.0438(9) 0.1622(19) 0.0368(11) 0.0363(14) 0.0245(9)
O6 0.1259(17) 0.0773(12) 0.1132(15) -0.0032(11) 0.0385(13) 0.0549(12)
N3 0.0525(9) 0.0590(10) 0.0488(8) 0.0142(7) 0.0162(7) 0.0131(8)
N4 0.0722(12) 0.0472(10) 0.0884(14) 0.0057(9) 0.0088(11) 0.0243(9)
C1 0.0523(10) 0.0629(12) 0.0412(9) 0.0231(9) 0.0074(8) 0.0008(9)
C2 0.0416(9) 0.0457(9) 0.0375(8) 0.0157(7) 0.0068(7) 0.0087(7)
C7 0.0446(9) 0.0370(8) 0.0399(8) 0.0133(6) 0.0050(7) 0.0116(7)
C6 0.0403(8) 0.0446(9) 0.0382(8) 0.0141(7) 0.0082(7) 0.0130(7)
C5 0.0446(9) 0.0399(8) 0.0495(9) 0.0191(7) 0.0046(7) 0.0087(7)
C4 0.0483(10) 0.0382(8) 0.0564(10) 0.0098(8) 0.0064(8) 0.0155(7)
C3 0.0471(10) 0.0571(10) 0.0449(9) 0.0098(8) 0.0126(8) 0.0175(8)
O7 0.0801(11) 0.0746(10) 0.0863(11) 0.0377(9) 0.0427(9) 0.0345(9)
C30 0.103(2) 0.090(2) 0.114(2) 0.0155(18) 0.040(2) 0.0063(17)
C31 0.119(3) 0.166(3) 0.0820(18) 0.026(2) 0.0290(18) 0.088(2)

loop_
_atom_type_symbol
_atom_type_description
_atom_type_scat_dispersion_real
_atom_type_scat_dispersion_imag
_atom_type_scat_source
C C 0.0033 0.0016 'International Tables Vol C Tables 4.2.6.8 and 6.1.1.4'
H H 0.0000 0.0000 'International Tables Vol C Tables 4.2.6.8 and 6.1.1.4'
Cl Cl 0.1484 0.1585 'International Tables Vol C Tables 4.2.6.8 and 6.1.1.4'
N N 0.0061 0.0033 'International Tables Vol C Tables 4.2.6.8 and 6.1.1.4'
O O 0.0106 0.0060 'International Tables Vol C Tables 4.2.6.8 and 6.1.1.4'

loop_
_geom_angle_atom_site_label_1
_geom_angle_atom_site_label_2
_geom_angle_atom_site_label_3
_geom_angle
_geom_angle_site_symmetry_1
_geom_angle_site_symmetry_3
_geom_angle_publ_flag
C8 N1 H1 125.1(16) . . ?
C8 N1 C10 108.28(14) . . ?
C10 N1 H1 126.6(16) . . ?
C8 N2 C11 124.20(12) . . ?
C8 N2 C9 107.35(12) . . ?
C9 N2 C11 128.41(12) . . ?
N2 C11 C24 106.67(11) . . ?
N2 C11 C18 108.62(11) . . ?
N2 C11 C12 109.73(11) . . ?
C24 C11 C18 111.19(11) . . ?
C12 C11 C24 111.96(11) . . ?
C12 C11 C18 108.60(11) . . ?
N1 C8 N2 109.19(14) . . ?
N1 C8 H8 125.4 . . ?
N2 C8 H8 125.4 . . ?
N1 C10 H10 125.9 . . ?
C9 C10 N1 108.12(14) . . ?
C9 C10 H10 125.9 . . ?
N2 C9 H9 126.5 . . ?
C10 C9 N2 107.06(14) . . ?
C10 C9 H9 126.5 . . ?
C29 C24 C11 123.70(13) . . ?
C25 C24 C11 119.83(13) . . ?
C25 C24 C29 116.46(14) . . ?
C24 C29 Cl1 122.28(12) . . ?
C28 C29 Cl1 116.14(14) . . ?
C28 C29 C24 121.57(16) . . ?
C29 C28 H28 120.0 . . ?
C27 C28 C29 120.04(18) . . ?
C27 C28 H28 120.0 . . ?
C28 C27 H27 120.1 . . ?
C26 C27 C28 119.71(17) . . ?
C26 C27 H27 120.1 . . ?
C27 C26 H26 119.9 . . ?
C27 C26 C25 120.18(18) . . ?
C25 C26 H26 119.9 . . ?
C24 C25 H25 119.0 . . ?
C26 C25 C24 122.00(17) . . ?
C26 C25 H25 119.0 . . ?
C19 C18 C11 119.69(13) . . ?
C23 C18 C11 122.40(13) . . ?
C23 C18 C19 117.82(14) . . ?
C18 C19 H19 119.5 . . ?
C20 C19 C18 121.06(15) . . ?
C20 C19 H19 119.5 . . ?
C19 C20 H20 119.8 . . ?
C21 C20 C19 120.41(15) . . ?
C21 C20 H20 119.8 . . ?
C20 C21 H21 120.3 . . ?
C20 C21 C22 119.35(16) . . ?
C22 C21 H21 120.3 . . ?
C21 C22 H22 119.7 . . ?
C21 C22 C23 120.63(16) . . ?
C23 C22 H22 119.7 . . ?
C18 C23 H23 119.7 . . ?
C22 C23 C18 120.67(15) . . ?
C22 C23 H23 119.7 . . ?
C17 C12 C11 119.52(13) . . ?
C13 C12 C11 122.11(13) . . ?
C13 C12 C17 118.14(14) . . ?
C12 C17 H17 119.8 . . ?
C16 C17 C12 120.49(16) . . ?
C16 C17 H17 119.8 . . ?
C17 C16 H16 119.8 . . ?
C15 C16 C17 120.43(17) . . ?
C15 C16 H16 119.8 . . ?
C16 C15 H15 120.1 . . ?
C14 C15 C16 119.77(16) . . ?
C14 C15 H15 120.1 . . ?
C15 C14 H14 119.9 . . ?
C15 C14 C13 120.25(17) . . ?
C13 C14 H14 119.9 . . ?
C12 C13 C14 120.82(16) . . ?
C12 C13 H13 119.6 . . ?
C14 C13 H13 119.6 . . ?
O3 N3 O4 123.89(17) . . ?
O3 N3 C6 118.24(15) . . ?
O4 N3 C6 117.86(16) . . ?
O5 N4 O6 124.9(2) . . ?
O5 N4 C4 118.1(2) . . ?
O6 N4 C4 117.0(2) . . ?
O1 C1 O2 126.90(18) . . ?
O1 C1 C2 116.88(19) . . ?
O2 C1 C2 116.14(16) . . ?
C7 C2 C1 120.76(16) . . ?
C3 C2 C1 119.33(16) . . ?
C3 C2 C7 119.76(15) . . ?
C2 C7 H7 120.7 . . ?
C2 C7 C6 118.62(15) . . ?
C6 C7 H7 120.7 . . ?
C7 C6 N3 119.08(15) . . ?
C5 C6 N3 117.93(15) . . ?
C5 C6 C7 122.97(15) . . ?
C6 C5 H5 121.7 . . ?
C4 C5 C6 116.65(15) . . ?
C4 C5 H5 121.7 . . ?
C5 C4 N4 118.34(17) . . ?
C5 C4 C3 122.98(16) . . ?
C3 C4 N4 118.66(17) . . ?
C2 C3 H3 120.5 . . ?
C4 C3 C2 119.01(16) . . ?
C4 C3 H3 120.5 . . ?
C30 O7 H7A 106(2) . . ?
O7 C30 H30A 109.4 . . ?
O7 C30 H30B 109.4 . . ?
O7 C30 C31 111.2(3) . . ?
H30A C30 H30B 108.0 . . ?
C31 C30 H30A 109.4 . . ?
C31 C30 H30B 109.4 . . ?
C30 C31 H31A 109.5 . . ?
C30 C31 H31B 109.5 . . ?
C30 C31 H31C 109.5 . . ?
H31A C31 H31B 109.5 . . ?
H31A C31 H31C 109.5 . . ?
H31B C31 H31C 109.5 . . ?

loop_
_geom_bond_atom_site_label_1
_geom_bond_atom_site_label_2
_geom_bond_distance
_geom_bond_site_symmetry_2
_geom_bond_publ_flag
Cl1 C29 1.7401(17) . ?
N1 H1 0.913(10) . ?
N1 C8 1.320(2) . ?
N1 C10 1.361(2) . ?
N2 C11 1.5116(17) . ?
N2 C8 1.3405(19) . ?
N2 C9 1.3799(19) . ?
C11 C24 1.547(2) . ?
C11 C18 1.5491(19) . ?
C11 C12 1.5426(19) . ?
C8 H8 0.9300 . ?
C10 H10 0.9300 . ?
C10 C9 1.340(2) . ?
C9 H9 0.9300 . ?
C24 C29 1.402(2) . ?
C24 C25 1.392(2) . ?
C29 C28 1.389(2) . ?
C28 H28 0.9300 . ?
C28 C27 1.376(3) . ?
C27 H27 0.9300 . ?
C27 C26 1.372(3) . ?
C26 H26 0.9300 . ?
C26 C25 1.385(2) . ?
C25 H25 0.9300 . ?
C18 C19 1.391(2) . ?
C18 C23 1.389(2) . ?
C19 H19 0.9300 . ?
C19 C20 1.383(2) . ?
C20 H20 0.9300 . ?
C20 C21 1.373(3) . ?
C21 H21 0.9300 . ?
C21 C22 1.373(3) . ?
C22 H22 0.9300 . ?
C22 C23 1.387(2) . ?
C23 H23 0.9300 . ?
C12 C17 1.402(2) . ?
C12 C13 1.384(2) . ?
C17 H17 0.9300 . ?
C17 C16 1.380(2) . ?
C16 H16 0.9300 . ?
C16 C15 1.380(3) . ?
C15 H15 0.9300 . ?
C15 C14 1.370(3) . ?
C14 H14 0.9300 . ?
C14 C13 1.392(2) . ?
C13 H13 0.9300 . ?
O1 C1 1.231(2) . ?
O2 C1 1.254(2) . ?
O3 N3 1.206(2) . ?
O4 N3 1.220(2) . ?
O5 N4 1.211(3) . ?
O6 N4 1.213(3) . ?
N3 C6 1.473(2) . ?
N4 C4 1.479(2) . ?
C1 C2 1.519(2) . ?
C2 C7 1.386(2) . ?
C2 C3 1.384(2) . ?
C7 H7 0.9300 . ?
C7 C6 1.387(2) . ?
C6 C5 1.372(2) . ?
C5 H5 0.9300 . ?
C5 C4 1.369(2) . ?
C4 C3 1.381(3) . ?
C3 H3 0.9300 . ?
O7 C30 1.421(3) . ?
O7 H7A 0.861(10) . ?
C30 H30A 0.9700 . ?
C30 H30B 0.9700 . ?
C30 C31 1.450(4) . ?
C31 H31A 0.9600 . ?
C31 H31B 0.9600 . ?
C31 H31C 0.9600 . ?

loop_
_geom_torsion_atom_site_label_1
_geom_torsion_atom_site_label_2
_geom_torsion_atom_site_label_3
_geom_torsion_atom_site_label_4
_geom_torsion
_geom_torsion_site_symmetry_1
_geom_torsion_site_symmetry_2
_geom_torsion_site_symmetry_3
_geom_torsion_site_symmetry_4
_geom_torsion_publ_flag
Cl1 C29 C28 C27 177.97(14) . . . . ?
N1 C10 C9 N2 0.22(19) . . . . ?
N2 C11 C24 C29 49.67(17) . . . . ?
N2 C11 C24 C25 -131.81(13) . . . . ?
N2 C11 C18 C19 -148.25(13) . . . . ?
N2 C11 C18 C23 35.22(18) . . . . ?
N2 C11 C12 C17 64.08(16) . . . . ?
N2 C11 C12 C13 -121.37(14) . . . . ?
C11 N2 C8 N1 -178.54(13) . . . . ?
C11 N2 C9 C10 178.05(14) . . . . ?
C11 C24 C29 Cl1 1.5(2) . . . . ?
C11 C24 C29 C28 -179.44(14) . . . . ?
C11 C24 C25 C26 -179.66(14) . . . . ?
C11 C18 C19 C20 -178.87(14) . . . . ?
C11 C18 C23 C22 179.09(16) . . . . ?
C11 C12 C17 C16 178.10(14) . . . . ?
C11 C12 C13 C14 -176.02(14) . . . . ?
C8 N1 C10 C9 -0.6(2) . . . . ?
C8 N2 C11 C24 40.68(17) . . . . ?
C8 N2 C11 C18 -79.25(16) . . . . ?
C8 N2 C11 C12 162.16(13) . . . . ?
C8 N2 C9 C10 0.22(18) . . . . ?
C10 N1 C8 N2 0.73(19) . . . . ?
C9 N2 C11 C24 -136.82(15) . . . . ?
C9 N2 C11 C18 103.24(16) . . . . ?
C9 N2 C11 C12 -15.34(19) . . . . ?
C9 N2 C8 N1 -0.59(18) . . . . ?
C24 C11 C18 C19 94.67(15) . . . . ?
C24 C11 C18 C23 -81.87(16) . . . . ?
C24 C11 C12 C17 -177.67(12) . . . . ?
C24 C11 C12 C13 -3.12(18) . . . . ?
C24 C29 C28 C27 -1.1(3) . . . . ?
C29 C24 C25 C26 -1.0(2) . . . . ?
C29 C28 C27 C26 -0.8(3) . . . . ?
C28 C27 C26 C25 1.8(3) . . . . ?
C27 C26 C25 C24 -0.8(3) . . . . ?
C25 C24 C29 Cl1 -177.03(12) . . . . ?
C25 C24 C29 C28 2.0(2) . . . . ?
C18 C11 C24 C29 167.93(13) . . . . ?
C18 C11 C24 C25 -13.54(18) . . . . ?
C18 C11 C12 C17 -54.51(16) . . . . ?
C18 C11 C12 C13 120.03(14) . . . . ?
C18 C19 C20 C21 0.2(3) . . . . ?
C19 C18 C23 C22 2.5(2) . . . . ?
C19 C20 C21 C22 1.5(3) . . . . ?
C20 C21 C22 C23 -1.1(3) . . . . ?
C21 C22 C23 C18 -0.9(3) . . . . ?
C23 C18 C19 C20 -2.2(2) . . . . ?
C12 C11 C24 C29 -70.38(17) . . . . ?
C12 C11 C24 C25 108.14(15) . . . . ?
C12 C11 C18 C19 -28.96(17) . . . . ?
C12 C11 C18 C23 154.51(14) . . . . ?
C12 C17 C16 C15 -2.7(3) . . . . ?
C17 C12 C13 C14 -1.4(2) . . . . ?
C17 C16 C15 C14 0.0(3) . . . . ?
C16 C15 C14 C13 1.9(3) . . . . ?
C15 C14 C13 C12 -1.2(2) . . . . ?
C13 C12 C17 C16 3.3(2) . . . . ?
O1 C1 C2 C7 -170.77(18) . . . . ?
O1 C1 C2 C3 4.7(3) . . . . ?
O2 C1 C2 C7 6.2(3) . . . . ?
O2 C1 C2 C3 -178.35(17) . . . . ?
O3 N3 C6 C7 10.4(2) . . . . ?
O3 N3 C6 C5 -168.59(18) . . . . ?
O4 N3 C6 C7 -168.55(17) . . . . ?
O4 N3 C6 C5 12.5(2) . . . . ?
O5 N4 C4 C5 -2.1(3) . . . . ?
O5 N4 C4 C3 179.1(2) . . . . ?
O6 N4 C4 C5 177.90(19) . . . . ?
O6 N4 C4 C3 -0.9(3) . . . . ?
N3 C6 C5 C4 178.87(15) . . . . ?
N4 C4 C3 C2 178.84(16) . . . . ?
C1 C2 C7 C6 175.07(15) . . . . ?
C1 C2 C3 C4 -175.31(16) . . . . ?
C2 C7 C6 N3 -178.59(14) . . . . ?
C2 C7 C6 C5 0.3(2) . . . . ?
C7 C2 C3 C4 0.2(3) . . . . ?
C7 C6 C5 C4 0.0(3) . . . . ?
C6 C5 C4 N4 -178.94(16) . . . . ?
C6 C5 C4 C3 -0.2(3) . . . . ?
C5 C4 C3 C2 0.1(3) . . . . ?
C3 C2 C7 C6 -0.4(2) . . . . ?
